data_7128144
loop_
_publ_author_name
'Smirnov, Vladimir O.'
'Volodin, Alexander D.'
'Korlyukov, Alexander A.'
'Dilman, Alexander D.'

_publ_section_title
;
 All-carbon phosphoranes <i>via</i> difluorocarbene trapping.
;
_journal_issue 39
_journal_name_full 'Chemical communications (Cambridge, England)'
_journal_page_first 4823
_journal_page_last 4826
_journal_paper_doi 10.1039/d1cc01075a
_journal_volume 57
_journal_year 2021
_chemical_formula_moiety '1(C20 H15 F4 O P)'
_chemical_formula_sum 'C20 H15 F4 O P'
_chemical_formula_weight 378.29
_space_group_crystal_system monoclinic
_space_group_IT_number 14
_space_group_name_Hall '-P 2ybc'
_space_group_name_H-M_alt 'P 1 21/c 1'
_atom_sites_solution_hydrogens geom
_atom_sites_solution_primary dual
_audit_creation_date 2021-02-05
_audit_creation_method
;
Olex2 1.3
(compiled 2020.11.12 svn.r5f609507 for OlexSys, GUI svn.r6226)
;
_audit_update_record
;
2021-02-08 deposited with the CCDC.	2021-04-07 downloaded from the CCDC.
;
_cell_angle_alpha 90
_cell_angle_beta 104.9180(10)
_cell_angle_gamma 90
_cell_formula_units_Z 8
_cell_length_a 15.0201(6)
_cell_length_b 9.3245(4)
_cell_length_c 25.3352(11)
_cell_measurement_reflns_used 9910
_cell_measurement_temperature 120
_cell_measurement_theta_max 25.476
_cell_measurement_theta_min 2.337
_cell_volume 3428.7(3)
_computing_cell_refinement 'SAINT v8.34A (Bruker, 2013)'
_computing_data_reduction 'SAINT v8.34A (Bruker, 2013)'
_computing_molecular_graphics 'Olex2 1.3 (Dolomanov et al., 2009)'
_computing_publication_material 'Olex2 1.3 (Dolomanov et al., 2009)'
_computing_structure_refinement 'SHELXL 2014/6 (Sheldrick, 2015)'
_computing_structure_solution 'ShelXT (Sheldrick, 2015)'
_diffrn_ambient_temperature 120
_diffrn_detector 'CCD area detector'
_diffrn_detector_area_resol_mean 7.9
_diffrn_detector_type 'Bruker SMART CCD 1K area detector'
_diffrn_measured_fraction_theta_full 1.000
_diffrn_measured_fraction_theta_max 0.999
_diffrn_measurement_device 'three-circle diffractometer'
_diffrn_measurement_device_type 'Bruker APEX-II CCD'
_diffrn_measurement_method '\w scans'
_diffrn_radiation_monochromator graphite
_diffrn_radiation_probe x-ray
_diffrn_radiation_type MoK\a
_diffrn_radiation_wavelength 0.71073
_diffrn_reflns_av_R_equivalents 0.0741
_diffrn_reflns_av_unetI/netI 0.0475
_diffrn_reflns_Laue_measured_fraction_full 1.000
_diffrn_reflns_Laue_measured_fraction_max 0.999
_diffrn_reflns_limit_h_max 21
_diffrn_reflns_limit_h_min -21
_diffrn_reflns_limit_k_max 13
_diffrn_reflns_limit_k_min -13
_diffrn_reflns_limit_l_max 36
_diffrn_reflns_limit_l_min -36
_diffrn_reflns_number 74625
_diffrn_reflns_point_group_measured_fraction_full 1.000
_diffrn_reflns_point_group_measured_fraction_max 0.999
_diffrn_reflns_theta_full 25.242
_diffrn_reflns_theta_max 30.580
_diffrn_reflns_theta_min 1.664
_diffrn_source 'sealed X-ray tube'
_diffrn_source_current 30.0
_diffrn_source_power 1.5
_diffrn_source_target Mo
_diffrn_source_voltage 50.0
_diffrn_standards_number 0
_exptl_absorpt_coefficient_mu 0.207
_exptl_absorpt_correction_T_max 0.7461
_exptl_absorpt_correction_T_min 0.7001
_exptl_absorpt_correction_type multi-scan
_exptl_absorpt_process_details
'SADABS-2014/5 (Bruker,2014/5) was used for absorption correction. wR2(int) was 0.0596 before and 0.0540 after correction. The Ratio of minimum to maximum transmission is 0.9383. The \l/2 correction factor is 0.00150.'
_exptl_crystal_colour colourless
_exptl_crystal_colour_primary colourless
_exptl_crystal_density_diffrn 1.466
_exptl_crystal_description prism
_exptl_crystal_F_000 1552
_exptl_crystal_size_max 0.36
_exptl_crystal_size_mid 0.31
_exptl_crystal_size_min 0.23
_refine_diff_density_max 0.396
_refine_diff_density_min -0.399
_refine_diff_density_rms 0.061
_refine_ls_extinction_method none
_refine_ls_goodness_of_fit_ref 1.099
_refine_ls_hydrogen_treatment constr
_refine_ls_matrix_type full
_refine_ls_number_parameters 556
_refine_ls_number_reflns 10542
_refine_ls_number_restraints 37
_refine_ls_restrained_S_all 1.100
_refine_ls_R_factor_all 0.0950
_refine_ls_R_factor_gt 0.0552
_refine_ls_shift/su_max 0.001
_refine_ls_shift/su_mean 0.000
_refine_ls_structure_factor_coef Fsqd
_refine_ls_weighting_details 'w=1/[\s^2^(Fo^2^)+(0.0241P)^2^+3.8533P] where P=(Fo^2^+2Fc^2^)/3'
_refine_ls_weighting_scheme calc
_refine_ls_wR_factor_gt 0.1084
_refine_ls_wR_factor_ref 0.1216
_reflns_Friedel_coverage 0.000
_reflns_number_gt 7197
_reflns_number_total 10542
_reflns_threshold_expression 'I > 2\s(I)'
_cod_data_source_file d1cc01075a2.cif
_cod_data_source_block sv752a
_cod_depositor_comments 'Adding full bibliography for 7128144--7128146.cif.'
_cod_database_code 7128144
_shelxl_version_number 2014/6
_shelx_space_group_comment
;
The symmetry employed for this shelxl refinement is uniquely defined
by the following loop, which should always be used as a source of
symmetry information in preference to the above space-group names.
They are only intended as comments.
;
_shelx_estimated_absorpt_t_max 0.954
_shelx_estimated_absorpt_t_min 0.929
_olex2_refinement_description
;
1. Fixed Uiso
 At 1.2 times of:
  All C(H) groups
2. Restrained distances
 O1B-C1B \\sim F1B-C1B \\sim F2B-C1B
 with sigma of 0.02
 P1A-C14A \\sim P1A-C8B
 with sigma of 0.02
 F4B-C20B \\sim F3B-C20B \\sim F2A-C1A \\sim F1A-C1A
 with sigma of 0.02
 P1A-C8C \\sim P1A-C3A \\sim P1A-C3B
 with sigma of 0.02
3. Uiso/Uaniso restraints and constraints
Uanis(C6B) \\sim Ueq: with sigma of 0.005 and sigma for terminal atoms of 0.01
Uanis(C4B) \\sim Ueq: with sigma of 0.01 and sigma for terminal atoms of 0.02
Uanis(C1C) \\sim Ueq, Uanis(O1B) \\sim Ueq: with sigma of 0.015 and sigma for
terminal atoms of 0.03
Uanis(C20A) = Uanis(C1B)
Uanis(F1B) = Uanis(F4A)
Uanis(F3A) = Uanis(F2B)
Uanis(C14A) = Uanis(C8B)
Uanis(C19A) = Uanis(C13B)
Uanis(C18A) = Uanis(C12B)
Uanis(C17A) = Uanis(C11B)
Uanis(C16A) = Uanis(C10B)
Uanis(C15A) = Uanis(C9B)
Uanis(F3B) = Uanis(F2A)
Uanis(F4B) = Uanis(F1A)
Uanis(C20B) = Uanis(C1A)
Uanis(F2C) = Uanis(F1A) = Uanis(F4B)
Uanis(F3B) = Uanis(F2A) = Uanis(F1C)
Uanis(C3C) = Uanis(C8A)
Uanis(C13A) = Uanis(C4C)
Uanis(C12A) = Uanis(C5C)
Uanis(C11A) = Uanis(C6C)
Uanis(C7C) = Uanis(C10A)
Uanis(C2C) = Uanis(C9A)
Uanis(C11C) = Uanis(C6A)
Uanis(C10C) = Uanis(C7A)
Uanis(C2A) = Uanis(C9C)
Uanis(C4A) = Uanis(C13C)
Uanis(C5A) = Uanis(C12C)
Uanis(C8C) = Uanis(C3A)
Uanis(C5B) = Uanis(C5A)
Uanis(C3B) = Uanis(C3A)
4. Others
 Fixed Sof: F1A(0.7) F1B(0.18) F1C(0.12) F2A(0.7) F2B(0.18) F2C(0.12)
 F3A(0.82) F3B(0.18) F4A(0.82) F4B(0.18) O1A(0.7) O1B(0.18) O1C(0.12) C1A(0.7)
 C1B(0.18) C1C(0.12) C3A(0.7) C2A(0.7) C7A(0.7) H7A(0.7) C6A(0.7) H6A(0.7)
 C5A(0.7) H5A(0.7) C4A(0.7) H4A(0.7) C3B(0.18) C4B(0.18) H4B(0.18) C5B(0.18)
 H5B(0.18) C6B(0.18) H6B(0.18) C7B(0.18) H7B(0.18) C2B(0.18) C4C(0.12)
 H4C(0.12) C5C(0.12) H5C(0.12) C6C(0.12) H6C(0.12) C7C(0.12) H7C(0.12)
 C2C(0.12) C3C(0.12) C8A(0.88) C8B(0.18) C13B(0.18) H13B(0.18) C12B(0.18)
 H12B(0.18) C11B(0.18) H11B(0.18) C10B(0.18) H10B(0.18) C9B(0.18) H9B(0.18)
 C9A(0.88) H9A(0.88) C10A(0.88) H10A(0.88) C10C(0.12) H10C(0.12) C11C(0.12)
 H11C(0.12) C12C(0.12) H12C(0.12) C13C(0.12) H13C(0.12) C8C(0.12) C9C(0.12)
 H9C(0.12) C11A(0.88) H11A(0.88) C12A(0.88) H12A(0.88) C13A(0.88) H13A(0.88)
 C14A(0.82) C15A(0.82) H15A(0.82) C16A(0.82) H16A(0.82) C17A(0.82) H17A(0.82)
 C18A(0.82) H18A(0.82) C19A(0.82) H19A(0.82) C20A(0.82) H20A(0.82) C20B(0.18)
 H20B(0.18)
5.a Ternary CH refined with riding coordinates:
 C20(H20), C20A(H20A), C20B(H20B)
5.b Aromatic/amide H refined with riding coordinates:
 C4(H4), C5(H5), C6(H6), C7(H7), C9(H9), C10(H10), C11(H11), C12(H12),
 C13(H13), C15(H15), C16(H16), C17(H17), C18(H18), C19(H19), C7A(H7A), C6A(H6A),
  C5A(H5A), C4A(H4A), C4B(H4B), C5B(H5B), C6B(H6B), C7B(H7B), C4C(H4C),
 C5C(H5C), C6C(H6C), C7C(H7C), C13B(H13B), C12B(H12B), C11B(H11B), C10B(H10B),
 C9B(H9B), C9A(H9A), C10A(H10A), C10C(H10C), C11C(H11C), C12C(H12C), C13C(H13C),
  C9C(H9C), C11A(H11A), C12A(H12A), C13A(H13A), C15A(H15A), C16A(H16A),
 C17A(H17A), C18A(H18A), C19A(H19A)
5.c Fitted hexagon refined as free rotating group:
 C3A(C2A,C7A,C6A,C5A,C4A), C3B(C4B,C5B,C6B,C7B,C2B), C4C(C5C,C6C,C7C,C2C,C3C),
 C8B(C13B,C12B,C11B,C10B,C9B), C10C(C11C,C12C,C13C,C8C,C9C)
;
_olex2_submission_special_instructions 'No special instructions were received'

loop_
_space_group_symop_operation_xyz
'x, y, z'
'-x, y+1/2, -z+1/2'
'-x, -y, -z'
'x, -y-1/2, z-1/2'

loop_
_atom_site_label
_atom_site_type_symbol
_atom_site_fract_x
_atom_site_fract_y
_atom_site_fract_z
_atom_site_U_iso_or_equiv
_atom_site_adp_type
_atom_site_occupancy
_atom_site_site_symmetry_order
_atom_site_calc_flag
_atom_site_refinement_flags_posn
_atom_site_refinement_flags_adp
_atom_site_refinement_flags_occupancy
_atom_site_disorder_assembly
_atom_site_disorder_group
P1 P 0.53630(4) 0.31499(6) 0.37703(2) 0.01985(11) Uani 1 1 d . . . . .
F1 F 0.51523(9) 0.23819(15) 0.26324(5) 0.0325(3) Uani 1 1 d . . . . .
F2 F 0.65427(9) 0.20922(15) 0.31405(5) 0.0318(3) Uani 1 1 d . . . . .
F3 F 0.43899(9) 0.34720(15) 0.45531(5) 0.0335(3) Uani 1 1 d . . . . .
F4 F 0.48095(10) 0.55000(14) 0.42495(5) 0.0329(3) Uani 1 1 d . . . . .
O1 O 0.54353(12) 0.05909(17) 0.32112(7) 0.0326(4) Uani 1 1 d . . . . .
C1 C 0.56263(15) 0.2036(2) 0.31469(9) 0.0255(4) Uani 1 1 d . . . . .
C2 C 0.56394(16) 0.0305(3) 0.37657(10) 0.0305(5) Uani 1 1 d . . . . .
C3 C 0.56680(14) 0.1454(2) 0.41199(9) 0.0245(4) Uani 1 1 d . . . . .
C4 C 0.58920(16) 0.1166(3) 0.46802(10) 0.0317(5) Uani 1 1 d . . . . .
H4 H 0.5915 0.1926 0.4933 0.038 Uiso 1 1 calc R U . . .
C5 C 0.60802(17) -0.0226(3) 0.48687(11) 0.0403(6) Uani 1 1 d . . . . .
H5 H 0.6250 -0.0412 0.5250 0.048 Uiso 1 1 calc R U . . .
C6 C 0.60213(18) -0.1345(3) 0.45028(12) 0.0421(6) Uani 1 1 d . . . . .
H6 H 0.6135 -0.2299 0.4635 0.051 Uiso 1 1 calc R U . . .
C7 C 0.58004(18) -0.1095(3) 0.39493(12) 0.0391(6) Uani 1 1 d . . . . .
H7 H 0.5759 -0.1864 0.3698 0.047 Uiso 1 1 calc R U . . .
C8 C 0.41588(14) 0.3350(2) 0.33913(8) 0.0217(4) Uani 1 1 d . . . . .
C9 C 0.35509(15) 0.2227(2) 0.34039(9) 0.0281(5) Uani 1 1 d . . . . .
H9 H 0.3770 0.1377 0.3601 0.034 Uiso 1 1 calc R U . . .
C10 C 0.26273(16) 0.2350(3) 0.31286(11) 0.0364(6) Uani 1 1 d . . . . .
H10 H 0.2213 0.1589 0.3141 0.044 Uiso 1 1 calc R U . . .
C11 C 0.23089(17) 0.3583(3) 0.28351(12) 0.0427(7) Uani 1 1 d . . . . .
H11 H 0.1678 0.3661 0.2643 0.051 Uiso 1 1 calc R U . . .
C12 C 0.29068(17) 0.4695(3) 0.28222(11) 0.0402(6) Uani 1 1 d . . . . .
H12 H 0.2685 0.5540 0.2622 0.048 Uiso 1 1 calc R U . . .
C13 C 0.38293(16) 0.4590(3) 0.30990(9) 0.0306(5) Uani 1 1 d . . . . .
H13 H 0.4237 0.5363 0.3089 0.037 Uiso 1 1 calc R U . . .
C14 C 0.62064(14) 0.4511(2) 0.37189(8) 0.0228(4) Uani 1 1 d . . . . .
C15 C 0.61399(15) 0.5234(2) 0.32274(9) 0.0253(4) Uani 1 1 d . . . . .
H15 H 0.5655 0.5008 0.2915 0.030 Uiso 1 1 calc R U . . .
C16 C 0.67780(16) 0.6281(3) 0.31927(10) 0.0321(5) Uani 1 1 d . . . . .
H16 H 0.6724 0.6782 0.2859 0.039 Uiso 1 1 calc R U . . .
C17 C 0.74941(16) 0.6597(3) 0.36436(11) 0.0371(6) Uani 1 1 d . . . . .
H17 H 0.7928 0.7319 0.3619 0.045 Uiso 1 1 calc R U . . .
C18 C 0.75793(16) 0.5870(3) 0.41267(11) 0.0378(6) Uani 1 1 d . . . . .
H18 H 0.8078 0.6081 0.4433 0.045 Uiso 1 1 calc R U . . .
C19 C 0.69353(15) 0.4824(3) 0.41693(9) 0.0298(5) Uani 1 1 d . . . . .
H19 H 0.6994 0.4329 0.4504 0.036 Uiso 1 1 calc R U . . .
C20 C 0.51102(15) 0.4123(2) 0.44001(9) 0.0262(4) Uani 1 1 d . . . . .
H20 H 0.5674 0.4143 0.4713 0.031 Uiso 1 1 calc R U . . .
P1A P 0.92207(4) 0.26128(6) 0.62960(2) 0.02274(12) Uani 1 1 d D . . . .
F1A F 0.8317(4) 0.2694(14) 0.5144(3) 0.0371(9) Uani 0.7 1 d D . P A 1
F1B F 1.0818(19) 0.385(4) 0.6873(11) 0.0370(8) Uani 0.18 1 d D . P A 2
F1C F 0.837(3) 0.067(4) 0.5396(10) 0.0256(7) Uani 0.12 1 d . . P A 3
F2A F 0.8300(2) 0.0574(4) 0.55217(9) 0.0256(7) Uani 0.7 1 d D . P A 1
F2B F 0.9770(6) 0.4949(10) 0.7023(3) 0.0382(4) Uani 0.18 1 d D . P A 2
F2C F 0.814(2) 0.267(9) 0.5125(19) 0.0371(9) Uani 0.12 1 d . . P A 3
F3A F 0.96320(13) 0.4292(2) 0.72215(7) 0.0382(4) Uani 0.82 1 d . . P B 1
F3B F 0.8169(10) 0.0452(16) 0.5695(4) 0.0256(7) Uani 0.18 1 d D . P C 2
F4A F 1.0881(4) 0.3642(7) 0.69664(19) 0.0370(8) Uani 0.82 1 d . . P B 1
F4B F 0.8388(16) 0.2227(15) 0.5185(7) 0.0371(9) Uani 0.18 1 d D . P C 2
O1A O 0.74239(14) 0.2285(3) 0.56906(9) 0.0294(5) Uani 0.7 1 d . . P A 1
O1B O 1.0015(7) 0.2733(10) 0.7385(3) 0.032(2) Uani 0.18 1 d D U P A 2
O1C O 0.9427(8) 0.1610(13) 0.5291(4) 0.022(2) Uani 0.12 1 d . . P A 3
C1A C 0.8311(7) 0.2015(6) 0.5617(3) 0.0250(14) Uani 0.7 1 d D . P A 1
C1B C 0.9968(18) 0.3549(19) 0.6933(12) 0.0303(7) Uani 0.18 1 d D . P A 2
C1C C 0.8724(16) 0.189(2) 0.5540(9) 0.029(5) Uani 0.12 1 d . U P A 3
C3A C 0.83051(15) 0.2042(3) 0.66124(10) 0.0210(7) Uani 0.7 1 d DG . P A 1
C2A C 0.74556(19) 0.2062(2) 0.62295(8) 0.0234(7) Uani 0.7 1 d G . P A 1
C7A C 0.66561(15) 0.1774(3) 0.63903(12) 0.0302(8) Uani 0.7 1 d G . P A 1
H7A H 0.6076 0.1787 0.6129 0.036 Uiso 0.7 1 calc R U P A 1
C6A C 0.67061(17) 0.1465(3) 0.69339(13) 0.0326(7) Uani 0.7 1 d G . P A 1
H6A H 0.6160 0.1269 0.7044 0.039 Uiso 0.7 1 calc R U P A 1
C5A C 0.7556(2) 0.1445(3) 0.73168(9) 0.0277(7) Uani 0.7 1 d G . P A 1
H5A H 0.7590 0.1235 0.7688 0.033 Uiso 0.7 1 calc R U P A 1
C4A C 0.83551(16) 0.1734(3) 0.71560(9) 0.0263(7) Uani 0.7 1 d G . P A 1
H4A H 0.8936 0.1720 0.7418 0.032 Uiso 0.7 1 calc R U P A 1
C3B C 0.8519(6) 0.2221(11) 0.6762(3) 0.0210(7) Uani 0.18 1 d DG . P A 2
C4B C 0.7626(6) 0.1711(13) 0.6688(3) 0.055(4) Uani 0.18 1 d G U P A 2
H4B H 0.7218 0.1689 0.6333 0.067 Uiso 0.18 1 calc R U P A 2
C5B C 0.7331(6) 0.1232(13) 0.7134(5) 0.0277(7) Uani 0.18 1 d G . P A 2
H5B H 0.6720 0.0883 0.7084 0.033 Uiso 0.18 1 calc R U P A 2
C6B C 0.7928(8) 0.1263(13) 0.7654(4) 0.063(5) Uani 0.18 1 d G U P A 2
H6B H 0.7726 0.0936 0.7959 0.076 Uiso 0.18 1 calc R U P A 2
C7B C 0.8821(7) 0.1774(12) 0.7728(3) 0.056(5) Uani 0.18 1 d G . P A 2
H7B H 0.9230 0.1795 0.8083 0.068 Uiso 0.18 1 calc R U P A 2
C2B C 0.9117(5) 0.2253(10) 0.7282(4) 0.038(3) Uani 0.18 1 d G . P A 2
C4C C 1.0863(14) 0.075(2) 0.6644(6) 0.0366(7) Uani 0.12 1 d G . P A 3
H4C H 1.0875 0.0901 0.7016 0.044 Uiso 0.12 1 calc R U P A 3
C5C C 1.1548(13) -0.007(2) 0.6509(7) 0.0468(8) Uani 0.12 1 d G . P A 3
H5C H 1.2027 -0.0472 0.6790 0.056 Uiso 0.12 1 calc R U P A 3
C6C C 1.1531(16) -0.029(3) 0.5965(9) 0.0439(9) Uani 0.12 1 d G . P A 3
H6C H 1.1999 -0.0851 0.5873 0.053 Uiso 0.12 1 calc R U P A 3
C7C C 1.0830(16) 0.030(3) 0.5554(6) 0.0374(8) Uani 0.12 1 d G . P A 3
H7C H 1.0818 0.0145 0.5181 0.045 Uiso 0.12 1 calc R U P A 3
C2C C 1.0145(13) 0.111(3) 0.5688(7) 0.0302(7) Uani 0.12 1 d G . P A 3
C3C C 1.0162(14) 0.134(3) 0.6233(9) 0.0240(5) Uani 0.12 1 d G . P A 3
C8A C 1.0071(2) 0.1365(4) 0.61713(13) 0.0240(5) Uani 0.88 1 d . . P A 1
C8B C 0.8996(9) 0.4416(12) 0.5966(7) 0.0259(6) Uani 0.18 1 d DG . P A 2
C13B C 0.9731(7) 0.5060(15) 0.5818(7) 0.0331(7) Uani 0.18 1 d G . P A 2
H13B H 1.0293 0.4551 0.5858 0.040 Uiso 0.18 1 calc R U P A 2
C12B C 0.9645(7) 0.6450(15) 0.5612(6) 0.0421(8) Uani 0.18 1 d G . P A 2
H12B H 1.0147 0.6890 0.5511 0.051 Uiso 0.18 1 calc R U P A 2
C11B C 0.8824(9) 0.7195(11) 0.5554(6) 0.0450(9) Uani 0.18 1 d G . P A 2
H11B H 0.8765 0.8144 0.5413 0.054 Uiso 0.18 1 calc R U P A 2
C10B C 0.8089(7) 0.6550(13) 0.5702(6) 0.0481(9) Uani 0.18 1 d G . P A 2
H10B H 0.7528 0.7060 0.5662 0.058 Uiso 0.18 1 calc R U P A 2
C9B C 0.8175(7) 0.5161(14) 0.5908(6) 0.0380(8) Uani 0.18 1 d G . P A 2
H9B H 0.7673 0.4721 0.6009 0.046 Uiso 0.18 1 calc R U P A 2
C9A C 1.03741(19) 0.1432(4) 0.56970(12) 0.0302(7) Uani 0.88 1 d . . P A 1
H9A H 1.0106 0.2106 0.5421 0.036 Uiso 0.88 1 calc R U P A 1
C10A C 1.1064(2) 0.0524(4) 0.56236(13) 0.0374(8) Uani 0.88 1 d . . P A 1
H10A H 1.1271 0.0592 0.5301 0.045 Uiso 0.88 1 calc R U P A 1
C10C C 0.6599(10) 0.214(2) 0.6411(9) 0.0302(8) Uani 0.12 1 d G . P A 3
H10C H 0.5999 0.2395 0.6203 0.036 Uiso 0.12 1 calc R U P A 3
C11C C 0.6711(11) 0.138(2) 0.6896(9) 0.0326(7) Uani 0.12 1 d G . P A 3
H11C H 0.6187 0.1113 0.7018 0.039 Uiso 0.12 1 calc R U P A 3
C12C C 0.7588(14) 0.1007(17) 0.7201(7) 0.0277(7) Uani 0.12 1 d G . P A 3
H12C H 0.7665 0.0487 0.7532 0.033 Uiso 0.12 1 calc R U P A 3
C13C C 0.8355(10) 0.1397(19) 0.7022(7) 0.0263(7) Uani 0.12 1 d G . P A 3
H13C H 0.8955 0.1142 0.7230 0.032 Uiso 0.12 1 calc R U P A 3
C8C C 0.8244(11) 0.2158(19) 0.6537(8) 0.0210(7) Uani 0.12 1 d DG . P A 3
C9C C 0.7366(14) 0.2530(17) 0.6232(7) 0.0234(7) Uani 0.12 1 d G . P A 3
H9C H 0.7290 0.3051 0.5901 0.028 Uiso 0.12 1 calc R U P A 3
C11A C 1.1447(3) -0.0470(5) 0.60147(16) 0.0439(9) Uani 0.88 1 d . . P A 1
H11A H 1.1930 -0.1075 0.5968 0.053 Uiso 0.88 1 calc R U P A 1
C12A C 1.1126(2) -0.0588(4) 0.64792(13) 0.0468(8) Uani 0.88 1 d . . P A 1
H12A H 1.1372 -0.1301 0.6745 0.056 Uiso 0.88 1 calc R U P A 1
C13A C 1.0447(2) 0.0332(3) 0.65568(11) 0.0366(7) Uani 0.88 1 d . . P A 1
H13A H 1.0237 0.0253 0.6879 0.044 Uiso 0.88 1 calc R U P A 1
C14A C 0.92515(19) 0.4439(3) 0.60398(15) 0.0259(6) Uani 0.82 1 d D . P A 1
C15A C 0.8510(2) 0.5340(4) 0.60099(15) 0.0380(8) Uani 0.82 1 d . . P A 1
H15A H 0.7983 0.5005 0.6115 0.046 Uiso 0.82 1 calc R U P A 1
C16A C 0.8539(3) 0.6744(4) 0.58251(15) 0.0481(9) Uani 0.82 1 d . . P A 1
H16A H 0.8030 0.7367 0.5804 0.058 Uiso 0.82 1 calc R U P A 1
C17A C 0.9304(3) 0.7231(4) 0.56726(14) 0.0450(9) Uani 0.82 1 d . . P A 1
H17A H 0.9325 0.8191 0.5552 0.054 Uiso 0.82 1 calc R U P A 1
C18A C 1.0033(2) 0.6329(4) 0.56958(15) 0.0421(8) Uani 0.82 1 d . . P A 1
H18A H 1.0553 0.6661 0.5583 0.051 Uiso 0.82 1 calc R U P A 1
C19A C 1.0015(2) 0.4939(4) 0.58825(16) 0.0331(7) Uani 0.82 1 d . . P A 1
H19A H 1.0527 0.4324 0.5903 0.040 Uiso 0.82 1 calc R U P A 1
C20A C 1.0041(3) 0.3173(4) 0.7010(2) 0.0303(7) Uani 0.82 1 d . . P B 1
H20A H 1.0128 0.2338 0.7265 0.036 Uiso 0.82 1 calc R U P B 1
C20B C 0.816(4) 0.191(2) 0.5657(14) 0.0250(14) Uani 0.18 1 d D . P C 2
H20B H 0.7556 0.2326 0.5669 0.030 Uiso 0.18 1 calc R U P C 2

loop_
_atom_site_aniso_label
_atom_site_aniso_U_11
_atom_site_aniso_U_22
_atom_site_aniso_U_33
_atom_site_aniso_U_23
_atom_site_aniso_U_13
_atom_site_aniso_U_12
P1 0.0223(3) 0.0199(2) 0.0176(2) -0.0009(2) 0.00571(19) -0.0011(2)
F1 0.0385(8) 0.0379(8) 0.0205(6) -0.0071(6) 0.0067(5) -0.0001(6)
F2 0.0289(7) 0.0351(8) 0.0359(7) -0.0037(6) 0.0167(6) 0.0011(6)
F3 0.0380(8) 0.0393(8) 0.0283(7) -0.0029(6) 0.0179(6) -0.0061(6)
F4 0.0434(8) 0.0254(7) 0.0315(7) -0.0068(5) 0.0126(6) 0.0015(6)
O1 0.0402(9) 0.0238(8) 0.0377(9) -0.0071(7) 0.0172(7) -0.0025(7)
C1 0.0253(11) 0.0269(11) 0.0258(10) -0.0035(8) 0.0093(8) -0.0016(9)
C2 0.0289(11) 0.0281(12) 0.0376(13) 0.0009(10) 0.0146(10) 0.0002(9)
C3 0.0219(10) 0.0246(10) 0.0274(10) 0.0039(8) 0.0071(8) -0.0002(8)
C4 0.0279(11) 0.0329(13) 0.0321(12) 0.0069(10) 0.0037(9) -0.0025(10)
C5 0.0323(13) 0.0440(15) 0.0431(14) 0.0207(12) 0.0068(11) 0.0016(11)
C6 0.0353(14) 0.0306(13) 0.0647(18) 0.0179(13) 0.0206(13) 0.0068(11)
C7 0.0377(14) 0.0244(12) 0.0615(17) 0.0012(11) 0.0241(12) 0.0021(10)
C8 0.0223(10) 0.0246(10) 0.0190(9) -0.0055(8) 0.0066(8) -0.0003(8)
C9 0.0296(11) 0.0263(11) 0.0302(11) -0.0051(9) 0.0108(9) -0.0044(9)
C10 0.0257(11) 0.0355(13) 0.0494(15) -0.0143(11) 0.0122(10) -0.0093(10)
C11 0.0248(12) 0.0413(15) 0.0564(17) -0.0182(13) 0.0000(11) 0.0035(11)
C12 0.0316(13) 0.0314(13) 0.0509(15) -0.0038(11) -0.0013(11) 0.0068(11)
C13 0.0269(11) 0.0261(11) 0.0361(12) -0.0021(9) 0.0034(9) 0.0015(9)
C14 0.0220(10) 0.0234(10) 0.0239(10) -0.0029(8) 0.0078(8) -0.0008(8)
C15 0.0261(11) 0.0263(11) 0.0252(10) -0.0020(8) 0.0097(8) -0.0012(9)
C16 0.0354(13) 0.0319(12) 0.0345(12) -0.0018(10) 0.0188(10) -0.0036(10)
C17 0.0284(12) 0.0364(14) 0.0522(15) -0.0099(12) 0.0206(11) -0.0112(10)
C18 0.0227(11) 0.0480(16) 0.0405(14) -0.0108(12) 0.0043(10) -0.0066(11)
C19 0.0245(11) 0.0372(13) 0.0260(11) -0.0028(9) 0.0037(8) -0.0006(10)
C20 0.0301(11) 0.0272(11) 0.0220(10) -0.0016(8) 0.0081(8) -0.0035(9)
P1A 0.0250(3) 0.0249(3) 0.0197(2) -0.0035(2) 0.0083(2) -0.0038(2)
F1A 0.037(2) 0.048(2) 0.0206(10) 0.0084(13) -0.0030(18) 0.002(4)
F1B 0.0289(11) 0.047(2) 0.030(2) -0.0008(13) -0.0006(13) -0.0077(12)
F1C 0.0332(17) 0.0326(14) 0.014(3) -0.007(2) 0.0122(17) -0.0065(11)
F2A 0.0332(17) 0.0326(14) 0.014(3) -0.007(2) 0.0122(17) -0.0065(11)
F2B 0.0446(10) 0.0442(12) 0.0262(9) -0.0143(8) 0.0100(7) 0.0004(9)
F2C 0.037(2) 0.048(2) 0.0206(10) 0.0084(13) -0.0030(18) 0.002(4)
F3A 0.0446(10) 0.0442(12) 0.0262(9) -0.0143(8) 0.0100(7) 0.0004(9)
F3B 0.0332(17) 0.0326(14) 0.014(3) -0.007(2) 0.0122(17) -0.0065(11)
F4A 0.0289(11) 0.047(2) 0.030(2) -0.0008(13) -0.0006(13) -0.0077(12)
F4B 0.037(2) 0.048(2) 0.0206(10) 0.0084(13) -0.0030(18) 0.002(4)
O1A 0.0181(10) 0.0430(14) 0.0245(10) -0.0077(10) 0.0008(8) 0.0018(10)
O1B 0.055(6) 0.037(5) 0.007(3) 0.001(3) 0.012(3) -0.008(4)
O1C 0.026(6) 0.023(6) 0.017(5) -0.006(5) 0.004(5) 0.003(5)
C1A 0.023(5) 0.0310(17) 0.0208(19) -0.0036(13) 0.0053(15) 0.0001(18)
C1B 0.0253(15) 0.035(2) 0.030(2) -0.0098(18) 0.0053(14) 0.0016(17)
C1C 0.034(10) 0.029(9) 0.031(9) 0.017(7) 0.019(8) -0.002(8)
C3A 0.0220(15) 0.0194(12) 0.0224(17) -0.0032(12) 0.0069(13) -0.0009(11)
C2A 0.0241(15) 0.0203(18) 0.0263(13) -0.0057(14) 0.0072(11) 0.0003(14)
C7A 0.0230(14) 0.027(2) 0.0428(17) -0.0099(16) 0.0115(12) -0.0022(13)
C6A 0.0336(15) 0.0243(15) 0.0466(19) -0.0048(13) 0.0225(14) -0.0039(12)
C5A 0.0394(18) 0.0236(18) 0.024(2) -0.0065(14) 0.0149(15) -0.0059(15)
C4A 0.0313(15) 0.0228(18) 0.0264(18) 0.0020(13) 0.0105(13) 0.0029(13)
C3B 0.0220(15) 0.0194(12) 0.0224(17) -0.0032(12) 0.0069(13) -0.0009(11)
C4B 0.048(7) 0.043(7) 0.081(9) -0.015(7) 0.027(7) -0.003(6)
C5B 0.0394(18) 0.0236(18) 0.024(2) -0.0065(14) 0.0149(15) -0.0059(15)
C6B 0.064(6) 0.064(7) 0.067(6) -0.001(5) 0.029(5) 0.002(5)
C7B 0.077(12) 0.037(9) 0.070(11) 0.011(8) 0.045(10) 0.021(8)
C2B 0.068(10) 0.018(6) 0.040(7) 0.007(5) 0.033(7) 0.012(6)
C4C 0.0521(19) 0.0333(16) 0.0224(12) -0.0022(11) 0.0064(13) 0.0025(14)
C5C 0.059(2) 0.0383(18) 0.0336(15) -0.0046(13) -0.0056(15) 0.0163(15)
C6C 0.0335(15) 0.046(2) 0.0467(17) -0.0165(14) 0.0008(12) 0.0107(14)
C7C 0.0308(19) 0.048(2) 0.0370(15) -0.0071(13) 0.0142(13) 0.0017(15)
C2C 0.0292(16) 0.0391(19) 0.0234(11) -0.0002(11) 0.0089(11) 0.0025(12)
C3C 0.0232(12) 0.0277(11) 0.0203(12) -0.0034(9) 0.0039(9) -0.0023(10)
C8A 0.0232(12) 0.0277(11) 0.0203(12) -0.0034(9) 0.0039(9) -0.0023(10)
C8B 0.0298(18) 0.0247(11) 0.0247(15) -0.0042(10) 0.0099(14) -0.0045(12)
C13B 0.0305(18) 0.0342(15) 0.0364(16) 0.0012(12) 0.0117(16) -0.0032(14)
C12B 0.047(2) 0.0361(16) 0.0468(19) 0.0050(14) 0.0190(19) -0.0106(18)
C11B 0.069(3) 0.0278(15) 0.043(2) 0.0062(13) 0.022(2) 0.0016(19)
C10B 0.063(3) 0.0340(17) 0.055(2) 0.0025(16) 0.029(2) 0.0115(19)
C9B 0.040(2) 0.0321(16) 0.048(2) 0.0024(14) 0.0228(17) 0.0044(16)
C9A 0.0292(16) 0.0391(19) 0.0234(11) -0.0002(11) 0.0089(11) 0.0025(12)
C10A 0.0308(19) 0.048(2) 0.0370(15) -0.0071(13) 0.0142(13) 0.0017(15)
C10C 0.0230(14) 0.027(2) 0.0428(17) -0.0099(16) 0.0115(12) -0.0022(13)
C11C 0.0336(15) 0.0243(15) 0.0466(19) -0.0048(13) 0.0225(14) -0.0039(12)
C12C 0.0394(18) 0.0236(18) 0.024(2) -0.0065(14) 0.0149(15) -0.0059(15)
C13C 0.0313(15) 0.0228(18) 0.0264(18) 0.0020(13) 0.0105(13) 0.0029(13)
C8C 0.0220(15) 0.0194(12) 0.0224(17) -0.0032(12) 0.0069(13) -0.0009(11)
C9C 0.0241(15) 0.0203(18) 0.0263(13) -0.0057(14) 0.0072(11) 0.0003(14)
C11A 0.0335(15) 0.046(2) 0.0467(17) -0.0165(14) 0.0008(12) 0.0107(14)
C12A 0.059(2) 0.0383(18) 0.0336(15) -0.0046(13) -0.0056(15) 0.0163(15)
C13A 0.0521(19) 0.0333(16) 0.0224(12) -0.0022(11) 0.0064(13) 0.0025(14)
C14A 0.0298(18) 0.0247(11) 0.0247(15) -0.0042(10) 0.0099(14) -0.0045(12)
C15A 0.040(2) 0.0321(16) 0.048(2) 0.0024(14) 0.0228(17) 0.0044(16)
C16A 0.063(3) 0.0340(17) 0.055(2) 0.0025(16) 0.029(2) 0.0115(19)
C17A 0.069(3) 0.0278(15) 0.043(2) 0.0062(13) 0.022(2) 0.0016(19)
C18A 0.047(2) 0.0361(16) 0.0468(19) 0.0050(14) 0.0190(19) -0.0106(18)
C19A 0.0305(18) 0.0342(15) 0.0364(16) 0.0012(12) 0.0117(16) -0.0032(14)
C20A 0.0253(15) 0.035(2) 0.030(2) -0.0098(18) 0.0053(14) 0.0016(17)
C20B 0.023(5) 0.0310(17) 0.0208(19) -0.0036(13) 0.0053(15) 0.0001(18)

loop_
_atom_type_symbol
_atom_type_description
_atom_type_scat_dispersion_real
_atom_type_scat_dispersion_imag
_atom_type_scat_source
C C 0.0033 0.0016 'International Tables Vol C Tables 4.2.6.8 and 6.1.1.4'
H H 0.0000 0.0000 'International Tables Vol C Tables 4.2.6.8 and 6.1.1.4'
F F 0.0171 0.0103 'International Tables Vol C Tables 4.2.6.8 and 6.1.1.4'
O O 0.0106 0.0060 'International Tables Vol C Tables 4.2.6.8 and 6.1.1.4'
P P 0.1023 0.0942 'International Tables Vol C Tables 4.2.6.8 and 6.1.1.4'

loop_
_geom_angle_atom_site_label_1
_geom_angle_atom_site_label_2
_geom_angle_atom_site_label_3
_geom_angle
_geom_angle_site_symmetry_1
_geom_angle_site_symmetry_3
_geom_angle_publ_flag
C3 P1 C1 81.78(10) . . ?
C3 P1 C8 115.94(10) . . ?
C3 P1 C14 123.35(10) . . ?
C3 P1 C20 94.82(10) . . ?
C8 P1 C1 90.47(9) . . ?
C8 P1 C20 90.44(9) . . ?
C14 P1 C1 91.30(9) . . ?
C14 P1 C8 120.30(10) . . ?
C14 P1 C20 91.13(9) . . ?
C20 P1 C1 176.54(10) . . ?
C2 O1 C1 107.80(17) . . ?
F1 C1 P1 118.14(15) . . ?
F1 C1 F2 104.96(16) . . ?
F1 C1 O1 105.64(17) . . ?
F2 C1 P1 112.78(14) . . ?
F2 C1 O1 105.87(17) . . ?
O1 C1 P1 108.59(14) . . ?
O1 C2 C3 117.9(2) . . ?
O1 C2 C7 119.7(2) . . ?
C7 C2 C3 122.3(2) . . ?
C2 C3 P1 113.24(16) . . ?
C2 C3 C4 117.8(2) . . ?
C4 C3 P1 128.92(18) . . ?
C3 C4 H4 119.9 . . ?
C5 C4 C3 120.3(2) . . ?
C5 C4 H4 119.9 . . ?
C4 C5 H5 119.9 . . ?
C6 C5 C4 120.2(2) . . ?
C6 C5 H5 119.9 . . ?
C5 C6 H6 119.6 . . ?
C7 C6 C5 120.8(2) . . ?
C7 C6 H6 119.6 . . ?
C2 C7 H7 120.7 . . ?
C6 C7 C2 118.5(2) . . ?
C6 C7 H7 120.7 . . ?
C9 C8 P1 118.50(17) . . ?
C13 C8 P1 122.16(16) . . ?
C13 C8 C9 119.3(2) . . ?
C8 C9 H9 119.9 . . ?
C10 C9 C8 120.1(2) . . ?
C10 C9 H9 119.9 . . ?
C9 C10 H10 120.0 . . ?
C11 C10 C9 120.0(2) . . ?
C11 C10 H10 120.0 . . ?
C10 C11 H11 120.0 . . ?
C12 C11 C10 120.0(2) . . ?
C12 C11 H11 120.0 . . ?
C11 C12 H12 119.7 . . ?
C11 C12 C13 120.5(2) . . ?
C13 C12 H12 119.7 . . ?
C8 C13 H13 120.0 . . ?
C12 C13 C8 120.0(2) . . ?
C12 C13 H13 120.0 . . ?
C15 C14 P1 120.58(16) . . ?
C19 C14 P1 120.13(17) . . ?
C19 C14 C15 119.3(2) . . ?
C14 C15 H15 119.9 . . ?
C16 C15 C14 120.3(2) . . ?
C16 C15 H15 119.9 . . ?
C15 C16 H16 120.0 . . ?
C17 C16 C15 120.0(2) . . ?
C17 C16 H16 120.0 . . ?
C16 C17 H17 119.9 . . ?
C18 C17 C16 120.2(2) . . ?
C18 C17 H17 119.9 . . ?
C17 C18 H18 119.8 . . ?
C17 C18 C19 120.3(2) . . ?
C19 C18 H18 119.8 . . ?
C14 C19 C18 119.8(2) . . ?
C14 C19 H19 120.1 . . ?
C18 C19 H19 120.1 . . ?
P1 C20 H20 110.6 . . ?
F3 C20 P1 110.84(14) . . ?
F3 C20 F4 105.20(17) . . ?
F3 C20 H20 110.6 . . ?
F4 C20 P1 108.91(13) . . ?
F4 C20 H20 110.6 . . ?
C1B P1A C20B 165.8(11) . . ?
C3A P1A C1A 82.58(17) . . ?
C3A P1A C20A 92.17(16) . . ?
C3B P1A C1B 81.7(7) . . ?
C3B P1A C8B 113.9(6) . . ?
C3B P1A C20B 89.3(8) . . ?
C3C P1A C1C 78.9(10) . . ?
C8A P1A C1A 91.6(2) . . ?
C8A P1A C3A 121.94(16) . . ?
C8A P1A C14A 116.88(17) . . ?
C8A P1A C20A 91.59(16) . . ?
C8B P1A C1B 88.0(6) . . ?
C8B P1A C20B 85.5(8) . . ?
C8C P1A C1C 96.4(9) . . ?
C8C P1A C3C 125.6(10) . . ?
C14A P1A C1A 91.65(19) . . ?
C14A P1A C3A 120.98(14) . . ?
C14A P1A C20A 90.67(15) . . ?
C20A P1A C1A 174.7(2) . . ?
C2A O1A C1A 108.2(4) . . ?
C1B O1B C2B 100.6(14) . . ?
C2C O1C C1C 106.3(15) . . ?
F1A C1A P1A 118.4(6) . . ?
F1A C1A F2A 107.8(7) . . ?
F1A C1A O1A 104.7(7) . . ?
F2A C1A P1A 113.9(6) . . ?
F2A C1A O1A 103.3(4) . . ?
O1A C1A P1A 107.3(3) . . ?
F1B C1B P1A 111(2) . . ?
F1B C1B F2B 94(2) . . ?
F1B C1B O1B 111(2) . . ?
F2B C1B P1A 117.9(16) . . ?
O1B C1B P1A 110.2(14) . . ?
O1B C1B F2B 111(2) . . ?
F1C C1C P1A 127.4(16) . . ?
F1C C1C F2C 97(4) . . ?
F1C C1C O1C 91(2) . . ?
F2C C1C P1A 124(3) . . ?
O1C C1C P1A 111.2(14) . . ?
O1C C1C F2C 99(2) . . ?
C2A C3A P1A 110.30(15) . . ?
C2A C3A C4A 120.0 . . ?
C4A C3A P1A 129.48(15) . . ?
O1A C2A C3A 119.2(2) . . ?
O1A C2A C7A 120.7(2) . . ?
C3A C2A C7A 120.0 . . ?
C2A C7A H7A 120.0 . . ?
C6A C7A C2A 120.0 . . ?
C6A C7A H7A 120.0 . . ?
C7A C6A H6A 120.0 . . ?
C7A C6A C5A 120.0 . . ?
C5A C6A H6A 120.0 . . ?
C6A C5A H5A 120.0 . . ?
C4A C5A C6A 120.0 . . ?
C4A C5A H5A 120.0 . . ?
C3A C4A H4A 120.0 . . ?
C5A C4A C3A 120.0 . . ?
C5A C4A H4A 120.0 . . ?
C4B C3B P1A 133.2(5) . . ?
C4B C3B C2B 120.0 . . ?
C2B C3B P1A 105.7(5) . . ?
C3B C4B H4B 120.0 . . ?
C3B C4B C5B 120.0 . . ?
C5B C4B H4B 120.0 . . ?
C4B C5B H5B 120.0 . . ?
C6B C5B C4B 120.0 . . ?
C6B C5B H5B 120.0 . . ?
C5B C6B H6B 120.0 . . ?
C5B C6B C7B 120.0 . . ?
C7B C6B H6B 120.0 . . ?
C6B C7B H7B 120.0 . . ?
C2B C7B C6B 120.0 . . ?
C2B C7B H7B 120.0 . . ?
O1B C2B C3B 123.2(7) . . ?
O1B C2B C7B 116.8(7) . . ?
C7B C2B C3B 120.0 . . ?
C5C C4C H4C 120.0 . . ?
C5C C4C C3C 120.0 . . ?
C3C C4C H4C 120.0 . . ?
C4C C5C H5C 120.0 . . ?
C6C C5C C4C 120.0 . . ?
C6C C5C H5C 120.0 . . ?
C5C C6C H6C 120.0 . . ?
C7C C6C C5C 120.0 . . ?
C7C C6C H6C 120.0 . . ?
C6C C7C H7C 120.0 . . ?
C2C C7C C6C 120.0 . . ?
C2C C7C H7C 120.0 . . ?
O1C C2C C7C 120.2(17) . . ?
O1C C2C C3C 119.6(17) . . ?
C7C C2C C3C 120.0 . . ?
C4C C3C P1A 128.8(12) . . ?
C2C C3C P1A 110.9(12) . . ?
C2C C3C C4C 120.0 . . ?
C9A C8A P1A 121.5(2) . . ?
C13A C8A P1A 120.1(2) . . ?
C13A C8A C9A 118.4(3) . . ?
C13B C8B P1A 116.4(8) . . ?
C13B C8B C9B 120.0 . . ?
C9B C8B P1A 123.3(8) . . ?
C8B C13B H13B 120.0 . . ?
C8B C13B C12B 120.0 . . ?
C12B C13B H13B 120.0 . . ?
C13B C12B H12B 120.0 . . ?
C11B C12B C13B 120.0 . . ?
C11B C12B H12B 120.0 . . ?
C12B C11B H11B 120.0 . . ?
C10B C11B C12B 120.0 . . ?
C10B C11B H11B 120.0 . . ?
C11B C10B H10B 120.0 . . ?
C11B C10B C9B 120.0 . . ?
C9B C10B H10B 120.0 . . ?
C8B C9B H9B 120.0 . . ?
C10B C9B C8B 120.0 . . ?
C10B C9B H9B 120.0 . . ?
C8A C9A H9A 119.7 . . ?
C10A C9A C8A 120.7(3) . . ?
C10A C9A H9A 119.7 . . ?
C9A C10A H10A 119.8 . . ?
C11A C10A C9A 120.3(3) . . ?
C11A C10A H10A 119.8 . . ?
C11C C10C H10C 120.0 . . ?
C11C C10C C9C 120.0 . . ?
C9C C10C H10C 120.0 . . ?
C10C C11C H11C 120.0 . . ?
C10C C11C C12C 120.0 . . ?
C12C C11C H11C 120.0 . . ?
C11C C12C H12C 120.0 . . ?
C13C C12C C11C 120.0 . . ?
C13C C12C H12C 120.0 . . ?
C12C C13C H13C 120.0 . . ?
C12C C13C C8C 120.0 . . ?
C8C C13C H13C 120.0 . . ?
C13C C8C P1A 120.2(12) . . ?
C13C C8C C9C 120.0 . . ?
C9C C8C P1A 119.8(12) . . ?
C10C C9C H9C 120.0 . . ?
C8C C9C C10C 120.0 . . ?
C8C C9C H9C 120.0 . . ?
C10A C11A H11A 120.2 . . ?
C10A C11A C12A 119.6(3) . . ?
C12A C11A H11A 120.2 . . ?
C11A C12A H12A 119.9 . . ?
C13A C12A C11A 120.1(3) . . ?
C13A C12A H12A 119.9 . . ?
C8A C13A H13A 119.6 . . ?
C12A C13A C8A 120.8(3) . . ?
C12A C13A H13A 119.6 . . ?
C15A C14A P1A 119.5(2) . . ?
C15A C14A C19A 119.6(3) . . ?
C19A C14A P1A 120.9(2) . . ?
C14A C15A H15A 120.2 . . ?
C14A C15A C16A 119.7(3) . . ?
C16A C15A H15A 120.2 . . ?
C15A C16A H16A 119.9 . . ?
C17A C16A C15A 120.1(3) . . ?
C17A C16A H16A 119.9 . . ?
C16A C17A H17A 120.0 . . ?
C18A C17A C16A 120.0(3) . . ?
C18A C17A H17A 120.0 . . ?
C17A C18A H18A 119.8 . . ?
C17A C18A C19A 120.3(3) . . ?
C19A C18A H18A 119.8 . . ?
C14A C19A H19A 119.9 . . ?
C18A C19A C14A 120.2(3) . . ?
C18A C19A H19A 119.9 . . ?
P1A C20A H20A 109.4 . . ?
F3A C20A P1A 108.6(3) . . ?
F3A C20A H20A 109.4 . . ?
F4A C20A P1A 112.5(4) . . ?
F4A C20A F3A 107.5(5) . . ?
F4A C20A H20A 109.4 . . ?
P1A C20B H20B 112.1 . . ?
F3B C20B P1A 106(3) . . ?
F3B C20B H20B 112.1 . . ?
F4B C20B P1A 108(3) . . ?
F4B C20B F3B 106.4(18) . . ?
F4B C20B H20B 112.1 . . ?

loop_
_geom_bond_atom_site_label_1
_geom_bond_atom_site_label_2
_geom_bond_distance
_geom_bond_site_symmetry_2
_geom_bond_publ_flag
P1 C1 2.013(2) . ?
P1 C3 1.813(2) . ?
P1 C8 1.826(2) . ?
P1 C14 1.821(2) . ?
P1 C20 1.956(2) . ?
F1 C1 1.354(2) . ?
F2 C1 1.382(2) . ?
F3 C20 1.380(2) . ?
F4 C20 1.382(3) . ?
O1 C1 1.396(3) . ?
O1 C2 1.384(3) . ?
C2 C3 1.391(3) . ?
C2 C7 1.386(3) . ?
C3 C4 1.398(3) . ?
C4 H4 0.9500 . ?
C4 C5 1.387(3) . ?
C5 H5 0.9500 . ?
C5 C6 1.384(4) . ?
C6 H6 0.9500 . ?
C6 C7 1.375(4) . ?
C7 H7 0.9500 . ?
C8 C9 1.395(3) . ?
C8 C13 1.394(3) . ?
C9 H9 0.9500 . ?
C9 C10 1.388(3) . ?
C10 H10 0.9500 . ?
C10 C11 1.385(4) . ?
C11 H11 0.9500 . ?
C11 C12 1.377(4) . ?
C12 H12 0.9500 . ?
C12 C13 1.386(3) . ?
C13 H13 0.9500 . ?
C14 C15 1.397(3) . ?
C14 C19 1.394(3) . ?
C15 H15 0.9500 . ?
C15 C16 1.387(3) . ?
C16 H16 0.9500 . ?
C16 C17 1.384(3) . ?
C17 H17 0.9500 . ?
C17 C18 1.376(4) . ?
C18 H18 0.9500 . ?
C18 C19 1.397(3) . ?
C19 H19 0.9500 . ?
C20 H20 1.0000 . ?
P1A C1A 1.982(10) . ?
P1A C1B 1.92(3) . ?
P1A C1C 1.99(2) . ?
P1A C3A 1.8396(19) . ?
P1A C3B 1.810(7) . ?
P1A C3C 1.884(16) . ?
P1A C8A 1.815(3) . ?
P1A C8B 1.870(9) . ?
P1A C8C 1.780(11) . ?
P1A C14A 1.827(3) . ?
P1A C20A 1.978(6) . ?
P1A C20B 2.06(5) . ?
F1A C1A 1.357(10) . ?
F1B C1B 1.36(2) . ?
F1C C1C 1.27(4) . ?
F2A C1A 1.364(7) . ?
F2B C1B 1.371(19) . ?
F2C C1C 1.39(6) . ?
F3A C20A 1.387(5) . ?
F3B C20B 1.360(16) . ?
F4A C20A 1.366(5) . ?
F4B C20B 1.356(16) . ?
O1A C1A 1.415(8) . ?
O1A C2A 1.370(3) . ?
O1B C1B 1.361(18) . ?
O1B C2B 1.381(12) . ?
O1C C1C 1.39(3) . ?
O1C C2C 1.353(19) . ?
C3A C2A 1.3900 . ?
C3A C4A 1.3900 . ?
C2A C7A 1.3900 . ?
C7A H7A 0.9500 . ?
C7A C6A 1.3900 . ?
C6A H6A 0.9500 . ?
C6A C5A 1.3900 . ?
C5A H5A 0.9500 . ?
C5A C4A 1.3900 . ?
C4A H4A 0.9500 . ?
C3B C4B 1.3900 . ?
C3B C2B 1.3900 . ?
C4B H4B 0.9500 . ?
C4B C5B 1.3900 . ?
C5B H5B 0.9500 . ?
C5B C6B 1.3900 . ?
C6B H6B 0.9500 . ?
C6B C7B 1.3900 . ?
C7B H7B 0.9500 . ?
C7B C2B 1.3900 . ?
C4C H4C 0.9500 . ?
C4C C5C 1.3900 . ?
C4C C3C 1.3900 . ?
C5C H5C 0.9500 . ?
C5C C6C 1.3900 . ?
C6C H6C 0.9500 . ?
C6C C7C 1.3900 . ?
C7C H7C 0.9500 . ?
C7C C2C 1.3900 . ?
C2C C3C 1.3900 . ?
C8A C9A 1.391(4) . ?
C8A C13A 1.385(4) . ?
C8B C13B 1.3900 . ?
C8B C9B 1.3900 . ?
C13B H13B 0.9500 . ?
C13B C12B 1.3900 . ?
C12B H12B 0.9500 . ?
C12B C11B 1.3900 . ?
C11B H11B 0.9500 . ?
C11B C10B 1.3900 . ?
C10B H10B 0.9500 . ?
C10B C9B 1.3900 . ?
C9B H9B 0.9500 . ?
C9A H9A 0.9500 . ?
C9A C10A 1.386(4) . ?
C10A H10A 0.9500 . ?
C10A C11A 1.371(4) . ?
C10C H10C 0.9500 . ?
C10C C11C 1.3900 . ?
C10C C9C 1.3900 . ?
C11C H11C 0.9500 . ?
C11C C12C 1.3900 . ?
C12C H12C 0.9500 . ?
C12C C13C 1.3900 . ?
C13C H13C 0.9500 . ?
C13C C8C 1.3900 . ?
C8C C9C 1.3900 . ?
C9C H9C 0.9500 . ?
C11A H11A 0.9500 . ?
C11A C12A 1.387(5) . ?
C12A H12A 0.9500 . ?
C12A C13A 1.384(4) . ?
C13A H13A 0.9500 . ?
C14A C15A 1.381(4) . ?
C14A C19A 1.388(4) . ?
C15A H15A 0.9500 . ?
C15A C16A 1.395(5) . ?
C16A H16A 0.9500 . ?
C16A C17A 1.380(5) . ?
C17A H17A 0.9500 . ?
C17A C18A 1.369(5) . ?
C18A H18A 0.9500 . ?
C18A C19A 1.383(4) . ?
C19A H19A 0.9500 . ?
C20A H20A 1.0000 . ?
C20B H20B 1.0000 . ?

loop_
_geom_torsion_atom_site_label_1
_geom_torsion_atom_site_label_2
_geom_torsion_atom_site_label_3
_geom_torsion_atom_site_label_4
_geom_torsion
_geom_torsion_site_symmetry_1
_geom_torsion_site_symmetry_2
_geom_torsion_site_symmetry_3
_geom_torsion_site_symmetry_4
_geom_torsion_publ_flag
P1 C3 C4 C5 178.00(18) . . . . ?
P1 C8 C9 C10 178.89(17) . . . . ?
P1 C8 C13 C12 -179.38(19) . . . . ?
P1 C14 C15 C16 179.23(17) . . . . ?
P1 C14 C19 C18 -179.96(18) . . . . ?
O1 C2 C3 P1 3.1(3) . . . . ?
O1 C2 C3 C4 -178.78(19) . . . . ?
O1 C2 C7 C6 178.6(2) . . . . ?
C1 P1 C3 C2 -17.44(17) . . . . ?
C1 P1 C3 C4 164.7(2) . . . . ?
C1 P1 C8 C9 82.73(17) . . . . ?
C1 P1 C8 C13 -98.26(19) . . . . ?
C1 P1 C14 C15 56.24(18) . . . . ?
C1 P1 C14 C19 -122.74(19) . . . . ?
C1 O1 C2 C3 21.2(3) . . . . ?
C1 O1 C2 C7 -159.3(2) . . . . ?
C2 O1 C1 P1 -32.9(2) . . . . ?
C2 O1 C1 F1 -160.59(16) . . . . ?
C2 O1 C1 F2 88.41(19) . . . . ?
C2 C3 C4 C5 0.2(3) . . . . ?
C3 P1 C8 C9 1.6(2) . . . . ?
C3 P1 C8 C13 -179.35(17) . . . . ?
C3 P1 C14 C15 137.26(17) . . . . ?
C3 P1 C14 C19 -41.7(2) . . . . ?
C3 C2 C7 C6 -1.8(4) . . . . ?
C3 C4 C5 C6 -1.9(4) . . . . ?
C4 C5 C6 C7 1.7(4) . . . . ?
C5 C6 C7 C2 0.1(4) . . . . ?
C7 C2 C3 P1 -176.45(19) . . . . ?
C7 C2 C3 C4 1.7(3) . . . . ?
C8 P1 C3 C2 69.06(19) . . . . ?
C8 P1 C3 C4 -108.8(2) . . . . ?
C8 P1 C14 C15 -35.1(2) . . . . ?
C8 P1 C14 C19 145.95(17) . . . . ?
C8 C9 C10 C11 0.8(4) . . . . ?
C9 C8 C13 C12 -0.4(3) . . . . ?
C9 C10 C11 C12 -0.8(4) . . . . ?
C10 C11 C12 C13 0.3(4) . . . . ?
C11 C12 C13 C8 0.3(4) . . . . ?
C13 C8 C9 C10 -0.2(3) . . . . ?
C14 P1 C3 C2 -103.57(18) . . . . ?
C14 P1 C3 C4 78.6(2) . . . . ?
C14 P1 C8 C9 174.51(15) . . . . ?
C14 P1 C8 C13 -6.5(2) . . . . ?
C14 C15 C16 C17 1.1(3) . . . . ?
C15 C14 C19 C18 1.0(3) . . . . ?
C15 C16 C17 C18 0.3(4) . . . . ?
C16 C17 C18 C19 -1.1(4) . . . . ?
C17 C18 C19 C14 0.4(4) . . . . ?
C19 C14 C15 C16 -1.8(3) . . . . ?
C20 P1 C3 C2 161.90(17) . . . . ?
C20 P1 C3 C4 -16.0(2) . . . . ?
C20 P1 C8 C9 -93.93(17) . . . . ?
C20 P1 C8 C13 85.08(19) . . . . ?
C20 P1 C14 C15 -126.23(18) . . . . ?
C20 P1 C14 C19 54.79(19) . . . . ?
P1A C3A C2A O1A 8.7(2) . . . . ?
P1A C3A C2A C7A -175.08(19) . . . . ?
P1A C3A C4A C5A 174.0(2) . . . . ?
P1A C3B C4B C5B 166.6(9) . . . . ?
P1A C3B C2B O1B 9.5(9) . . . . ?
P1A C3B C2B C7B -169.9(7) . . . . ?
P1A C8A C9A C10A 176.2(3) . . . . ?
P1A C8A C13A C12A -177.2(2) . . . . ?
P1A C8B C13B C12B -174.7(12) . . . . ?
P1A C8B C9B C10B 174.3(13) . . . . ?
P1A C8C C9C C10C 178.1(14) . . . . ?
P1A C14A C15A C16A 178.7(3) . . . . ?
P1A C14A C19A C18A -179.2(3) . . . . ?
O1A C2A C7A C6A 176.2(2) . . . . ?
O1C C2C C3C P1A -9.7(17) . . . . ?
O1C C2C C3C C4C 175(2) . . . . ?
C1A P1A C3A C2A -22.2(2) . . . . ?
C1A P1A C3A C4A 163.3(3) . . . . ?
C1A P1A C8A C9A 58.4(3) . . . . ?
C1A P1A C8A C13A -122.7(4) . . . . ?
C1A P1A C14A C15A 72.8(3) . . . . ?
C1A P1A C14A C19A -108.1(3) . . . . ?
C1A O1A C2A C3A 17.9(3) . . . . ?
C1A O1A C2A C7A -158.3(3) . . . . ?
C1B P1A C3B C4B 166.7(8) . . . . ?
C1B P1A C3B C2B -25.3(6) . . . . ?
C1B P1A C8B C13B 71.3(10) . . . . ?
C1B P1A C8B C9B -103.2(11) . . . . ?
C1B O1B C2B C3B 21.1(14) . . . . ?
C1B O1B C2B C7B -159.5(12) . . . . ?
C1C P1A C3C C4C -163.2(18) . . . . ?
C1C P1A C3C C2C 22.6(11) . . . . ?
C1C P1A C8C C13C 129.9(10) . . . . ?
C1C P1A C8C C9C -48.2(12) . . . . ?
C1C O1C C2C C7C 158.3(18) . . . . ?
C1C O1C C2C C3C -17(2) . . . . ?
C3A P1A C8A C9A 140.7(3) . . . . ?
C3A P1A C8A C13A -40.5(4) . . . . ?
C3A P1A C14A C15A -9.5(3) . . . . ?
C3A P1A C14A C19A 169.5(2) . . . . ?
C3A C2A C7A C6A 0.0 . . . . ?
C2A O1A C1A P1A -33.7(3) . . . . ?
C2A O1A C1A F1A -160.3(7) . . . . ?
C2A O1A C1A F2A 87.0(5) . . . . ?
C2A C3A C4A C5A 0.0 . . . . ?
C2A C7A C6A C5A 0.0 . . . . ?
C7A C6A C5A C4A 0.0 . . . . ?
C6A C5A C4A C3A 0.0 . . . . ?
C4A C3A C2A O1A -176.2(2) . . . . ?
C4A C3A C2A C7A 0.0 . . . . ?
C3B P1A C8B C13B 151.3(7) . . . . ?
C3B P1A C8B C9B -23.2(11) . . . . ?
C3B C4B C5B C6B 0.0 . . . . ?
C4B C3B C2B O1B 179.4(10) . . . . ?
C4B C3B C2B C7B 0.0 . . . . ?
C4B C5B C6B C7B 0.0 . . . . ?
C5B C6B C7B C2B 0.0 . . . . ?
C6B C7B C2B O1B -179.4(9) . . . . ?
C6B C7B C2B C3B 0.0 . . . . ?
C2B O1B C1B P1A -40.5(13) . . . . ?
C2B O1B C1B F1B -165(2) . . . . ?
C2B O1B C1B F2B 91.9(19) . . . . ?
C2B C3B C4B C5B 0.0 . . . . ?
C4C C5C C6C C7C 0.0 . . . . ?
C5C C4C C3C P1A -174(2) . . . . ?
C5C C4C C3C C2C 0.0 . . . . ?
C5C C6C C7C C2C 0.0 . . . . ?
C6C C7C C2C O1C -175(2) . . . . ?
C6C C7C C2C C3C 0.0 . . . . ?
C7C C2C C3C P1A 175(2) . . . . ?
C7C C2C C3C C4C 0.0 . . . . ?
C2C O1C C1C P1A 35.1(19) . . . . ?
C2C O1C C1C F1C -96(2) . . . . ?
C2C O1C C1C F2C 167(3) . . . . ?
C3C P1A C8C C13C 49.0(14) . . . . ?
C3C P1A C8C C9C -129.2(12) . . . . ?
C3C C4C C5C C6C 0.0 . . . . ?
C8A P1A C3A C2A -109.41(17) . . . . ?
C8A P1A C3A C4A 76.1(2) . . . . ?
C8A P1A C14A C15A 165.5(3) . . . . ?
C8A P1A C14A C19A -15.5(3) . . . . ?
C8A C9A C10A C11A 1.1(5) . . . . ?
C8B P1A C3B C4B 82.6(9) . . . . ?
C8B P1A C3B C2B -109.4(7) . . . . ?
C8B C13B C12B C11B 0.0 . . . . ?
C13B C8B C9B C10B 0.0 . . . . ?
C13B C12B C11B C10B 0.0 . . . . ?
C12B C11B C10B C9B 0.0 . . . . ?
C11B C10B C9B C8B 0.0 . . . . ?
C9B C8B C13B C12B 0.0 . . . . ?
C9A C8A C13A C12A 1.7(6) . . . . ?
C9A C10A C11A C12A 1.6(6) . . . . ?
C10A C11A C12A C13A -2.5(6) . . . . ?
C10C C11C C12C C13C 0.0 . . . . ?
C11C C10C C9C C8C 0.0 . . . . ?
C11C C12C C13C C8C 0.0 . . . . ?
C12C C13C C8C P1A -178.1(14) . . . . ?
C12C C13C C8C C9C 0.0 . . . . ?
C13C C8C C9C C10C 0.0 . . . . ?
C8C P1A C3C C4C -73(2) . . . . ?
C8C P1A C3C C2C 112.6(13) . . . . ?
C9C C10C C11C C12C 0.0 . . . . ?
C11A C12A C13A C8A 0.9(6) . . . . ?
C13A C8A C9A C10A -2.7(5) . . . . ?
C14A P1A C3A C2A 65.28(18) . . . . ?
C14A P1A C3A C4A -109.21(19) . . . . ?
C14A P1A C8A C9A -34.2(4) . . . . ?
C14A P1A C8A C13A 144.7(3) . . . . ?
C14A C15A C16A C17A 0.0(5) . . . . ?
C15A C14A C19A C18A -0.2(4) . . . . ?
C15A C16A C17A C18A 0.8(5) . . . . ?
C16A C17A C18A C19A -1.4(5) . . . . ?
C17A C18A C19A C14A 1.0(5) . . . . ?
C19A C14A C15A C16A -0.4(5) . . . . ?
C20A P1A C3A C2A 157.36(15) . . . . ?
C20A P1A C3A C4A -17.12(19) . . . . ?
C20A P1A C8A C9A -125.8(3) . . . . ?
C20A P1A C8A C13A 53.1(4) . . . . ?
C20A P1A C14A C15A -102.4(3) . . . . ?
C20A P1A C14A C19A 76.6(3) . . . . ?
C20B P1A C3B C4B -2.2(10) . . . . ?
C20B P1A C3B C2B 165.8(9) . . . . ?
C20B P1A C8B C13B -121.4(12) . . . . ?
C20B P1A C8B C9B 64.1(13) . . . . ?
